data_4503853
loop_
_publ_author_name
'Kato, Takako'
'Okamoto, Iwao'
'Masu, Hyuma'
'Katagiri, Kosuke'
'Tominaga, Masahide'
'Yamaguchi, Kentaro'
'Kagechika, Hiroyuki'
'Azumaya, Isao'

_publ_section_title
;
 Polymorphism and Pseudopolymorphism of an Aromatic Amide: Spontaneous
 Resolution and Crystal-to-Crystal phase Transition
;
_journal_issue 10
_journal_name_full 'Crystal Growth &amp; Design'
_journal_page_first 3871
_journal_paper_doi 10.1021/cg800658t
_journal_volume 8
_journal_year 2008
_chemical_formula_sum 'C22 H18 F2 N2 O2'
_chemical_formula_weight 380.38
_chemical_name_systematic
;
 ?
;
_space_group_IT_number 41
_symmetry_cell_setting orthorhombic
_symmetry_space_group_name_Hall 'A 2 -2ab'
_symmetry_space_group_name_H-M 'A b a 2'
_atom_sites_solution_hydrogens geom
_atom_sites_solution_primary direct
_atom_sites_solution_secondary difmap
_audit_creation_method SHELXL-97
_cell_angle_alpha 90.00
_cell_angle_beta 90.00
_cell_angle_gamma 90.00
_cell_formula_units_Z 4
_cell_length_a 17.8296(17)
_cell_length_b 7.4296(7)
_cell_length_c 13.5221(13)
_cell_measurement_reflns_used 2468
_cell_measurement_temperature 90
_cell_measurement_theta_max 27.76
_cell_measurement_theta_min 2.28
_cell_volume 1791.2(3)
_computing_cell_refinement 'Bruker SMART'
_computing_data_collection 'Bruker SMART'
_computing_data_reduction 'Bruker SAINT'
_computing_molecular_graphics 'Bruker SHELXTL'
_computing_publication_material 'Bruker SHELXTL'
_computing_structure_refinement 'SHELXL-97 (Sheldrick, 1997)'
_computing_structure_solution 'SHELXS-97 (Sheldrick, 1990)'
_diffrn_ambient_temperature 90
_diffrn_detector_area_resol_mean 8.333
_diffrn_measured_fraction_theta_full 1.000
_diffrn_measured_fraction_theta_max 0.945
_diffrn_measurement_device_type 'Bruker ApexII CCD area detector'
_diffrn_measurement_method 'phi and omega scans'
_diffrn_radiation_monochromator graphite
_diffrn_radiation_source 'fine-focus sealed tube'
_diffrn_radiation_type MoK\a
_diffrn_radiation_wavelength 0.71073
_diffrn_reflns_av_R_equivalents 0.0185
_diffrn_reflns_av_sigmaI/netI 0.0217
_diffrn_reflns_limit_h_max 23
_diffrn_reflns_limit_h_min -23
_diffrn_reflns_limit_k_max 9
_diffrn_reflns_limit_k_min -6
_diffrn_reflns_limit_l_max 17
_diffrn_reflns_limit_l_min -15
_diffrn_reflns_number 4705
_diffrn_reflns_theta_full 25.00
_diffrn_reflns_theta_max 28.21
_diffrn_reflns_theta_min 2.28
_exptl_absorpt_coefficient_mu 0.105
_exptl_absorpt_correction_T_max 0.9895
_exptl_absorpt_correction_T_min 0.9591
_exptl_absorpt_correction_type empirical
_exptl_absorpt_process_details 'SADABS Sheldrick 1996'
_exptl_crystal_colour colourless
_exptl_crystal_density_diffrn 1.411
_exptl_crystal_density_method 'not measured'
_exptl_crystal_description prism
_exptl_crystal_F_000 792
_exptl_crystal_size_max 0.40
_exptl_crystal_size_mid 0.40
_exptl_crystal_size_min 0.10
_refine_diff_density_max 0.145
_refine_diff_density_min -0.236
_refine_diff_density_rms 0.048
_refine_ls_abs_structure_details 'Flack H D (1983), Acta Cryst. A39, 876-881'
_refine_ls_abs_structure_Flack -0.3(7)
_refine_ls_extinction_method none
_refine_ls_goodness_of_fit_ref 2.390
_refine_ls_hydrogen_treatment constr
_refine_ls_matrix_type full
_refine_ls_number_parameters 128
_refine_ls_number_reflns 1963
_refine_ls_number_restraints 1
_refine_ls_restrained_S_all 2.390
_refine_ls_R_factor_all 0.0325
_refine_ls_R_factor_gt 0.0308
_refine_ls_shift/su_max 0.000
_refine_ls_shift/su_mean 0.000
_refine_ls_structure_factor_coef Fsqd
_refine_ls_weighting_details 'calc w=1/[\s^2^(Fo^2^)+(0.0000P)^2^+0.0000P] where P=(Fo^2^+2Fc^2^)/3'
_refine_ls_weighting_scheme calc
_refine_ls_wR_factor_gt 0.0555
_refine_ls_wR_factor_ref 0.0558
_reflns_number_gt 1881
_reflns_number_total 1963
_reflns_threshold_expression >2sigma(I)
_cod_data_source_file cg800658t_si_002.cif
_cod_data_source_block a0701171tka(Form-II)
_cod_depositor_comments
;
The following automatic conversions were performed:

'_symmetry_cell_setting' value 'Orthorhombic' changed to
'orthorhombic' according to
/home/saulius/struct/CIF-dictionaries/cif_core.dic dictionary named
'cif_core.dic' version 2.4.1 from 2010-06-29.

Automatic conversion script
Id: cif_fix_values 1715 2011-07-08 13:25:40Z adriana 
;
_cod_original_sg_symbol_H-M Aba2
_cod_database_code 4503853

loop_
_symmetry_equiv_pos_as_xyz
'x, y, z'
'-x, -y, z'
'x+1/2, -y+1/2, z'
'-x+1/2, y+1/2, z'
'x, y+1/2, z+1/2'
'-x, -y+1/2, z+1/2'
'x+1/2, -y+1, z+1/2'
'-x+1/2, y+1, z+1/2'

loop_
_atom_site_label
_atom_site_type_symbol
_atom_site_fract_x
_atom_site_fract_y
_atom_site_fract_z
_atom_site_U_iso_or_equiv
_atom_site_adp_type
_atom_site_occupancy
_atom_site_symmetry_multiplicity
_atom_site_calc_flag
_atom_site_refinement_flags
C6 C 0.60053(8) 0.07177(19) 0.10890(9) 0.0179(3) Uani 1 1 d .
H6 H 0.5511 0.1168 0.1174 0.021 Uiso 1 1 calc R
C1 C 0.63651(8) 0.09278(18) 0.01829(10) 0.0213(3) Uani 1 1 d .
H1 H 0.6122 0.1486 -0.0362 0.026 Uiso 1 1 calc R
C4 C 0.70874(7) -0.07902(18) 0.17526(10) 0.0205(3) Uani 1 1 d .
H4 H 0.7327 -0.1403 0.2282 0.025 Uiso 1 1 calc R
C2 C 0.70901(8) 0.0292(2) 0.01090(11) 0.0237(3) Uani 1 1 d .
C3 C 0.74628(9) -0.0545(2) 0.08641(11) 0.0240(3) Uani 1 1 d .
H3 H 0.7965 -0.0948 0.0782 0.029 Uiso 1 1 calc R
C5 C 0.63617(7) -0.01432(18) 0.18709(10) 0.0161(3) Uani 1 1 d .
F1 F 0.74597(5) 0.05346(12) -0.07682(6) 0.0361(2) Uani 1 1 d .
C7 C 0.59694(7) -0.05385(19) 0.28327(9) 0.0165(3) Uani 1 1 d .
N1 N 0.57089(6) 0.08740(15) 0.33770(8) 0.0165(2) Uani 1 1 d .
C8 C 0.59288(7) 0.27595(18) 0.32148(10) 0.0213(3) Uani 1 1 d .
H8A H 0.6352 0.3060 0.3647 0.032 Uiso 1 1 calc R
H8B H 0.5504 0.3550 0.3366 0.032 Uiso 1 1 calc R
H8C H 0.6077 0.2924 0.2523 0.032 Uiso 1 1 calc R
O1 O 0.58883(5) -0.21124(12) 0.30976(6) 0.0207(2) Uani 1 1 d .
C10 C 0.56610(7) 0.09740(18) 0.51853(10) 0.0183(3) Uani 1 1 d .
H10 H 0.6113 0.1651 0.5186 0.022 Uiso 1 1 calc R
C9 C 0.53386(7) 0.04587(17) 0.42924(9) 0.0164(3) Uani 1 1 d .
C11 C 0.53267(8) 0.0506(2) 0.60747(9) 0.0196(3) Uani 1 1 d .
H11 H 0.5545 0.0877 0.6682 0.023 Uiso 1 1 calc R

loop_
_atom_site_aniso_label
_atom_site_aniso_U_11
_atom_site_aniso_U_22
_atom_site_aniso_U_33
_atom_site_aniso_U_23
_atom_site_aniso_U_13
_atom_site_aniso_U_12
C6 0.0167(7) 0.0185(8) 0.0185(7) -0.0012(6) 0.0004(6) -0.0016(6)
C1 0.0285(8) 0.0180(8) 0.0173(7) 0.0004(7) -0.0018(7) -0.0052(6)
C4 0.0197(7) 0.0181(8) 0.0237(8) 0.0002(6) 0.0002(7) 0.0014(6)
C2 0.0306(8) 0.0208(8) 0.0196(8) -0.0062(7) 0.0122(7) -0.0094(6)
C3 0.0196(7) 0.0192(8) 0.0332(9) -0.0045(6) 0.0077(6) 0.0004(7)
C5 0.0186(7) 0.0149(7) 0.0147(7) -0.0023(6) 0.0010(6) -0.0022(6)
F1 0.0431(6) 0.0395(6) 0.0256(5) -0.0046(5) 0.0199(4) -0.0101(5)
C7 0.0150(7) 0.0204(8) 0.0142(7) 0.0006(6) -0.0043(6) 0.0002(6)
N1 0.0179(5) 0.0172(6) 0.0144(6) 0.0003(5) 0.0025(5) -0.0008(5)
C8 0.0265(7) 0.0189(7) 0.0186(8) -0.0017(6) 0.0019(6) -0.0043(6)
O1 0.0273(5) 0.0179(5) 0.0168(5) 0.0010(4) 0.0019(4) 0.0004(4)
C10 0.0184(7) 0.0171(7) 0.0195(7) -0.0010(7) -0.0008(7) 0.0014(6)
C9 0.0208(7) 0.0146(7) 0.0137(7) -0.0008(6) 0.0010(6) 0.0037(6)
C11 0.0267(8) 0.0180(8) 0.0140(7) -0.0023(6) -0.0041(6) 0.0059(7)

loop_
_atom_type_symbol
_atom_type_description
_atom_type_scat_dispersion_real
_atom_type_scat_dispersion_imag
_atom_type_scat_source
C C 0.0033 0.0016 'International Tables Vol C Tables 4.2.6.8 and 6.1.1.4'
H H 0.0000 0.0000 'International Tables Vol C Tables 4.2.6.8 and 6.1.1.4'
N N 0.0061 0.0033 'International Tables Vol C Tables 4.2.6.8 and 6.1.1.4'
O O 0.0106 0.0060 'International Tables Vol C Tables 4.2.6.8 and 6.1.1.4'
F F 0.0171 0.0103 'International Tables Vol C Tables 4.2.6.8 and 6.1.1.4'

loop_
_geom_angle_atom_site_label_1
_geom_angle_atom_site_label_2
_geom_angle_atom_site_label_3
_geom_angle
_geom_angle_site_symmetry_1
C5 C6 C1 120.71(12) .
C5 C6 H6 119.6 .
C1 C6 H6 119.6 .
C2 C1 C6 117.21(13) .
C2 C1 H1 121.4 .
C6 C1 H1 121.4 .
C3 C4 C5 120.24(13) .
C3 C4 H4 119.9 .
C5 C4 H4 119.9 .
C3 C2 F1 118.22(12) .
C3 C2 C1 123.83(13) .
F1 C2 C1 117.95(14) .
C2 C3 C4 118.14(13) .
C2 C3 H3 120.9 .
C4 C3 H3 120.9 .
C4 C5 C6 119.83(13) .
C4 C5 C7 117.68(12) .
C6 C5 C7 122.32(11) .
O1 C7 N1 122.27(12) .
O1 C7 C5 119.41(12) .
N1 C7 C5 118.32(12) .
C7 N1 C9 117.16(11) .
C7 N1 C8 124.17(11) .
C9 N1 C8 117.10(10) .
N1 C8 H8A 109.5 .
N1 C8 H8B 109.5 .
H8A C8 H8B 109.5 .
N1 C8 H8C 109.5 .
H8A C8 H8C 109.5 .
H8B C8 H8C 109.5 .
C11 C10 C9 120.41(12) .
C11 C10 H10 119.8 .
C9 C10 H10 119.8 .
C9 C9 C10 119.68(8) 2_655
C9 C9 N1 120.39(7) 2_655
C10 C9 N1 119.93(11) .
C11 C11 C10 119.82(8) 2_655
C11 C11 H11 120.1 2_655
C10 C11 H11 120.1 .

loop_
_geom_bond_atom_site_label_1
_geom_bond_atom_site_label_2
_geom_bond_distance
_geom_bond_site_symmetry_2
C6 C5 1.3896(18) .
C6 C1 1.3917(18) .
C6 H6 0.9500 .
C1 C2 1.3798(19) .
C1 H1 0.9500 .
C4 C3 1.3872(19) .
C4 C5 1.3895(18) .
C4 H4 0.9500 .
C2 C3 1.368(2) .
C2 F1 1.3688(16) .
C3 H3 0.9500 .
C5 C7 1.5057(18) .
C7 O1 1.2315(16) .
C7 N1 1.3634(16) .
N1 C9 1.4363(16) .
N1 C8 1.4711(16) .
C8 H8A 0.9800 .
C8 H8B 0.9800 .
C8 H8C 0.9800 .
C10 C11 1.3866(18) .
C10 C9 1.3910(17) .
C10 H10 0.9500 .
C9 C9 1.387(3) 2_655
C11 C11 1.386(3) 2_655
C11 H11 0.9500 .
